data_7240440
loop_
_publ_author_name
'Rayati, Saeed'
'Khodaei, Elham'
'Nafarieh, Parinaz'
'Jafarian, Majid'
'Elmi, Bahareh'
'Wojtczak, Andrzej'

_publ_section_title
;
 A manganese(iii) Schiff base complex immobilized on silica-coated
 magnetic nanoparticles showing enhanced electrochemical catalytic
 performance toward sulfide and alkene oxidation
;
_journal_issue 29
_journal_name_full 'RSC Advances'
_journal_page_first 17026
_journal_page_last 17036
_journal_paper_doi 10.1039/D0RA02728F
_journal_volume 10
_journal_year 2020
_chemical_formula_moiety 'C23 H27 Mn N2 O6'
_chemical_formula_sum 'C23 H27 Mn N2 O6'
_chemical_formula_weight 482.40
_space_group_crystal_system monoclinic
_space_group_IT_number 14
_space_group_name_Hall '-P 2ybc'
_space_group_name_H-M_alt 'P 1 21/c 1'
_atom_sites_solution_hydrogens difmap
_atom_sites_solution_primary direct
_atom_sites_solution_secondary difmap
_audit_creation_method SHELXL-2017/1
_audit_update_record
;
2020-01-13 deposited with the CCDC.	2020-04-16 downloaded from the CCDC.
;
_cell_angle_alpha 90
_cell_angle_beta 95.859(11)
_cell_angle_gamma 90
_cell_formula_units_Z 4
_cell_length_a 9.1400(9)
_cell_length_b 12.8784(12)
_cell_length_c 19.5628(19)
_cell_measurement_reflns_used 6094
_cell_measurement_temperature 293(2)
_cell_measurement_theta_max 27.8450
_cell_measurement_theta_min 2.6110
_cell_volume 2290.7(4)
_computing_cell_refinement 'CrysAlisPro 1.171.38.43 (Rigaku OD, 2015)'
_computing_data_collection 'CrysAlisPro 1.171.38.43 (Rigaku OD, 2015)'
_computing_data_reduction 'CrysAlisPro 1.171.38.43 (Rigaku OD, 2015)'
_computing_publication_material 'CIFTAB-2017 (Sheldrick, 2017)'
_computing_structure_refinement 'SHELXL-2017/1 (Sheldrick, 2017)'
_computing_structure_solution 'SHELXS 2017/1 (Sheldrick, 2017)'
_diffrn_ambient_temperature 293(2)
_diffrn_detector_area_resol_mean 8.2564
_diffrn_measured_fraction_theta_full 1.000
_diffrn_measured_fraction_theta_max 0.886
_diffrn_measurement_device_type 'Oxford Sapphire CCD'
_diffrn_measurement_method \q/2\q
_diffrn_radiation_type MoK\a
_diffrn_radiation_wavelength 0.71073
_diffrn_reflns_av_R_equivalents 0.0377
_diffrn_reflns_av_unetI/netI 0.0412
_diffrn_reflns_Laue_measured_fraction_full 1.000
_diffrn_reflns_Laue_measured_fraction_max 0.886
_diffrn_reflns_limit_h_max 11
_diffrn_reflns_limit_h_min -12
_diffrn_reflns_limit_k_max 16
_diffrn_reflns_limit_k_min -16
_diffrn_reflns_limit_l_max 25
_diffrn_reflns_limit_l_min -25
_diffrn_reflns_number 15348
_diffrn_reflns_point_group_measured_fraction_full 1.000
_diffrn_reflns_point_group_measured_fraction_max 0.886
_diffrn_reflns_theta_full 25.242
_diffrn_reflns_theta_max 28.656
_diffrn_reflns_theta_min 2.240
_diffrn_source 'fine-focus sealed tube'
_exptl_absorpt_coefficient_mu 0.617
_exptl_absorpt_correction_T_max 0.921
_exptl_absorpt_correction_T_min 0.747
_exptl_absorpt_correction_type analytical
_exptl_absorpt_process_details 'CrysAlisPro 1.171.38.43 (Rigaku OD, 2015)'
_exptl_crystal_colour green
_exptl_crystal_density_diffrn 1.399
_exptl_crystal_description plate
_exptl_crystal_F_000 1008
_exptl_crystal_recrystallization_method 'Re-crystallisation from solvent: CH2Cl2 - MeOH'
_exptl_crystal_size_max 0.611
_exptl_crystal_size_mid 0.411
_exptl_crystal_size_min 0.146
_refine_diff_density_max 0.379
_refine_diff_density_min -0.416
_refine_diff_density_rms 0.127
_refine_ls_extinction_method none
_refine_ls_goodness_of_fit_ref 1.055
_refine_ls_hydrogen_treatment constr
_refine_ls_matrix_type full
_refine_ls_number_parameters 289
_refine_ls_number_reflns 5222
_refine_ls_number_restraints 0
_refine_ls_restrained_S_all 1.055
_refine_ls_R_factor_all 0.0591
_refine_ls_R_factor_gt 0.0418
_refine_ls_shift/su_max 0.001
_refine_ls_shift/su_mean 0.000
_refine_ls_structure_factor_coef Fsqd
_refine_ls_weighting_details 'w=1/[\s^2^(Fo^2^)+(0.0436P)^2^+0.6899P] where P=(Fo^2^+2Fc^2^)/3'
_refine_ls_weighting_scheme calc
_refine_ls_wR_factor_gt 0.0949
_refine_ls_wR_factor_ref 0.1020
_reflns_Friedel_coverage 0.000
_reflns_number_gt 4172
_reflns_number_total 5222
_reflns_threshold_expression 'I > 2\s(I)'
_cod_data_source_file d0ra02728f2.cif
_cod_data_source_block e1375a
_cod_depositor_comments 'Adding full bibliography for 7240440.cif.'
_cod_original_sg_symbol_H-M 'P 21/c'
_cod_database_code 7240440
_shelx_shelxl_version_number 2017/1
_shelx_space_group_comment
;
The symmetry employed for this shelxl refinement is uniquely defined
by the following loop, which should always be used as a source of
symmetry information in preference to the above space-group names.
They are only intended as comments.
;
_shelx_estimated_absorpt_t_min 0.704
_shelx_estimated_absorpt_t_max 0.915
_exptl_absorpt_special_details
;
CrysAlisPro 1.171.38.43 (Rigaku Oxford Diffraction, 2015)
Analytical numeric absorption correction using a multifaceted crystal
model based on expressions derived by R.C. Clark & J.S. Reid.
(Clark, R. C. & Reid, J. S. (1995). Acta Cryst. A51, 887-897)
Empirical absorption correction using spherical harmonics,
 implemented in SCALE3 ABSPACK scaling algorithm.
;

loop_
_space_group_symop_operation_xyz
'x, y, z'
'-x, y+1/2, -z+1/2'
'-x, -y, -z'
'x, -y-1/2, z-1/2'

loop_
_atom_site_label
_atom_site_type_symbol
_atom_site_fract_x
_atom_site_fract_y
_atom_site_fract_z
_atom_site_U_iso_or_equiv
_atom_site_adp_type
_atom_site_occupancy
_atom_site_site_symmetry_order
_atom_site_calc_flag
_atom_site_refinement_flags_posn
_atom_site_refinement_flags_adp
_atom_site_refinement_flags_occupancy
_atom_site_disorder_assembly
_atom_site_disorder_group
Mn1 Mn 0.42757(3) 0.01052(2) 0.33445(2) 0.02924(10) Uani 1 1 d . . . . .
O1 O 0.39352(16) 0.14061(10) 0.37136(7) 0.0368(3) Uani 1 1 d . . . . .
C1 C 0.2791(2) 0.16187(15) 0.40482(10) 0.0305(4) Uani 1 1 d . . . . .
C2 C 0.2186(2) 0.26354(16) 0.39844(11) 0.0371(5) Uani 1 1 d . . . . .
C3 C 0.1048(3) 0.29138(18) 0.43495(13) 0.0489(6) Uani 1 1 d . . . . .
H3A H 0.063422 0.357144 0.428928 0.059 Uiso 1 1 calc R U . . .
C4 C 0.0501(3) 0.22269(19) 0.48088(14) 0.0542(7) Uani 1 1 d . . . . .
H4A H -0.025888 0.243101 0.506120 0.065 Uiso 1 1 calc R U . . .
C5 C 0.1083(3) 0.12479(18) 0.48895(12) 0.0440(5) Uani 1 1 d . . . . .
H5A H 0.072899 0.079717 0.520567 0.053 Uiso 1 1 calc R U . . .
C6 C 0.2203(2) 0.09179(15) 0.45023(10) 0.0323(4) Uani 1 1 d . . . . .
C7 C 0.2802(2) -0.01138(15) 0.46284(10) 0.0323(4) Uani 1 1 d . . . . .
H7A H 0.252363 -0.046584 0.500956 0.039 Uiso 1 1 calc R U . . .
N1 N 0.36751(18) -0.05830(12) 0.42651(8) 0.0302(4) Uani 1 1 d . . . . .
C8 C 0.4313(2) -0.15739(16) 0.45211(11) 0.0365(5) Uani 1 1 d . . . . .
H8A H 0.375933 -0.182366 0.488519 0.044 Uiso 1 1 calc R U . . .
H8B H 0.531435 -0.145025 0.471975 0.044 Uiso 1 1 calc R U . . .
C9 C 0.4333(2) -0.24250(15) 0.39747(10) 0.0326(4) Uani 1 1 d . . . . .
C10 C 0.5278(2) -0.21044(16) 0.34033(11) 0.0367(5) Uani 1 1 d . . . . .
H10A H 0.622158 -0.185553 0.361201 0.044 Uiso 1 1 calc R U . . .
H10B H 0.545835 -0.271089 0.313002 0.044 Uiso 1 1 calc R U . . .
N2 N 0.45948(18) -0.12911(12) 0.29470(9) 0.0314(4) Uani 1 1 d . . . . .
C11 C 0.4239(2) -0.15065(16) 0.23060(11) 0.0377(5) Uani 1 1 d . . . . .
H11A H 0.457525 -0.213319 0.214492 0.045 Uiso 1 1 calc R U . . .
C12 C 0.3366(2) -0.08594(17) 0.18178(11) 0.0367(5) Uani 1 1 d . . . . .
C13 C 0.3252(3) -0.11257(19) 0.11150(12) 0.0472(6) Uani 1 1 d . . . . .
H13A H 0.381234 -0.166957 0.096874 0.057 Uiso 1 1 calc R U . . .
C14 C 0.2321(3) -0.0589(2) 0.06438(12) 0.0529(7) Uani 1 1 d . . . . .
H14A H 0.227563 -0.075266 0.017906 0.064 Uiso 1 1 calc R U . . .
C15 C 0.1451(3) 0.0196(2) 0.08669(12) 0.0497(6) Uani 1 1 d . . . . .
H15A H 0.081162 0.054986 0.054761 0.060 Uiso 1 1 calc R U . . .
C16 C 0.1509(2) 0.04642(19) 0.15496(12) 0.0412(5) Uani 1 1 d . . . . .
C17 C 0.2499(2) -0.00431(16) 0.20481(11) 0.0352(5) Uani 1 1 d . . . . .
O2 O 0.25426(16) 0.02226(12) 0.27019(8) 0.0410(4) Uani 1 1 d . . . . .
O3 O 0.28340(19) 0.32674(11) 0.35456(9) 0.0504(4) Uani 1 1 d . . . . .
C18 C 0.2355(4) 0.4315(2) 0.34953(19) 0.0856(11) Uani 1 1 d . . . . .
H18A H 0.289071 0.467773 0.317186 0.103 Uiso 1 1 calc R U . . .
H18B H 0.132292 0.433510 0.334269 0.103 Uiso 1 1 calc R U . . .
H18C H 0.252613 0.464188 0.393735 0.103 Uiso 1 1 calc R U . . .
C19 C 0.2773(2) -0.26956(17) 0.36733(12) 0.0425(5) Uani 1 1 d . . . . .
H19A H 0.281055 -0.322917 0.333281 0.051 Uiso 1 1 calc R U . . .
H19B H 0.221908 -0.293902 0.403269 0.051 Uiso 1 1 calc R U . . .
H19C H 0.230855 -0.208898 0.346485 0.051 Uiso 1 1 calc R U . . .
C20 C 0.5102(3) -0.33736(18) 0.43270(13) 0.0501(6) Uani 1 1 d . . . . .
H20A H 0.607892 -0.318501 0.451218 0.060 Uiso 1 1 calc R U . . .
H20B H 0.455538 -0.360702 0.469166 0.060 Uiso 1 1 calc R U . . .
H20C H 0.515170 -0.392113 0.399719 0.060 Uiso 1 1 calc R U . . .
O4 O 0.05149(17) 0.11786(14) 0.17395(9) 0.0533(4) Uani 1 1 d . . . . .
C21 C 0.1091(3) 0.2102(2) 0.20505(17) 0.0661(8) Uani 1 1 d . . . . .
H21A H 0.029697 0.253968 0.216025 0.079 Uiso 1 1 calc R U . . .
H21B H 0.170437 0.193496 0.246364 0.079 Uiso 1 1 calc R U . . .
H21C H 0.166241 0.245992 0.173889 0.079 Uiso 1 1 calc R U . . .
O5 O 0.65256(17) 0.01302(12) 0.37333(8) 0.0430(4) Uani 1 1 d . . . . .
O6 O 0.59992(18) 0.08157(12) 0.27152(8) 0.0455(4) Uani 1 1 d . . . . .
C22 C 0.6930(2) 0.06002(18) 0.32121(12) 0.0406(5) Uani 1 1 d . . . . .
C23 C 0.8509(3) 0.0888(3) 0.32108(16) 0.0799(10) Uani 1 1 d . . . . .
H23A H 0.904604 0.066023 0.363126 0.096 Uiso 1 1 calc R U . . .
H23B H 0.890337 0.056136 0.282850 0.096 Uiso 1 1 calc R U . . .
H23C H 0.859342 0.162823 0.317169 0.096 Uiso 1 1 calc R U . . .

loop_
_atom_site_aniso_label
_atom_site_aniso_U_11
_atom_site_aniso_U_22
_atom_site_aniso_U_33
_atom_site_aniso_U_23
_atom_site_aniso_U_13
_atom_site_aniso_U_12
Mn1 0.03328(17) 0.02762(16) 0.02765(17) 0.00030(12) 0.00717(13) 0.00347(12)
O1 0.0417(8) 0.0289(7) 0.0425(8) -0.0008(6) 0.0172(7) 0.0026(6)
C1 0.0327(10) 0.0289(10) 0.0298(10) -0.0049(8) 0.0032(9) 0.0000(8)
C2 0.0414(12) 0.0303(10) 0.0405(12) -0.0032(9) 0.0085(10) 0.0006(9)
C3 0.0519(14) 0.0365(12) 0.0606(16) -0.0061(11) 0.0170(13) 0.0106(11)
C4 0.0512(14) 0.0475(14) 0.0692(17) -0.0094(12) 0.0313(14) 0.0058(12)
C5 0.0466(13) 0.0420(12) 0.0469(13) -0.0061(10) 0.0213(12) -0.0034(10)
C6 0.0345(11) 0.0322(10) 0.0306(10) -0.0060(8) 0.0051(9) -0.0016(8)
C7 0.0379(11) 0.0345(10) 0.0249(10) -0.0017(8) 0.0052(9) -0.0055(9)
N1 0.0338(9) 0.0286(8) 0.0278(8) -0.0015(7) 0.0011(7) 0.0006(7)
C8 0.0420(12) 0.0348(11) 0.0313(11) 0.0030(8) -0.0028(10) 0.0043(9)
C9 0.0337(11) 0.0278(10) 0.0360(11) 0.0022(8) 0.0024(9) 0.0034(8)
C10 0.0325(11) 0.0315(10) 0.0467(13) 0.0012(9) 0.0071(10) 0.0061(9)
N2 0.0324(9) 0.0294(8) 0.0330(9) -0.0001(7) 0.0070(8) 0.0022(7)
C11 0.0414(12) 0.0331(11) 0.0408(12) -0.0055(9) 0.0150(11) -0.0015(9)
C12 0.0388(12) 0.0401(11) 0.0320(11) -0.0025(9) 0.0070(10) -0.0075(9)
C13 0.0549(15) 0.0515(14) 0.0370(13) -0.0087(10) 0.0128(12) -0.0103(12)
C14 0.0577(15) 0.0703(18) 0.0304(12) -0.0041(11) 0.0030(12) -0.0177(14)
C15 0.0418(13) 0.0655(16) 0.0398(13) 0.0104(11) -0.0053(11) -0.0146(12)
C16 0.0301(11) 0.0523(13) 0.0408(13) 0.0055(10) 0.0021(10) -0.0079(10)
C17 0.0300(10) 0.0430(12) 0.0331(11) 0.0008(9) 0.0054(9) -0.0060(9)
O2 0.0378(8) 0.0520(9) 0.0331(8) -0.0041(7) 0.0041(7) 0.0104(7)
O3 0.0658(11) 0.0288(8) 0.0605(10) 0.0061(7) 0.0259(9) 0.0081(7)
C18 0.118(3) 0.0366(14) 0.112(3) 0.0201(16) 0.060(2) 0.0214(16)
C19 0.0381(12) 0.0395(12) 0.0502(14) -0.0048(10) 0.0066(11) -0.0060(10)
C20 0.0553(15) 0.0381(12) 0.0574(15) 0.0108(11) 0.0090(13) 0.0129(11)
O4 0.0349(9) 0.0625(11) 0.0613(11) 0.0042(9) -0.0007(8) 0.0043(8)
C21 0.0428(14) 0.0598(17) 0.097(2) 0.0045(16) 0.0136(15) 0.0029(13)
O5 0.0467(9) 0.0482(9) 0.0349(8) 0.0028(7) 0.0090(7) -0.0043(7)
O6 0.0506(9) 0.0466(9) 0.0393(9) 0.0038(7) 0.0053(8) -0.0005(7)
C22 0.0397(12) 0.0465(13) 0.0376(12) -0.0036(10) 0.0127(11) -0.0058(10)
C23 0.0507(17) 0.132(3) 0.0586(18) 0.0042(18) 0.0111(15) -0.0331(18)

loop_
_atom_type_symbol
_atom_type_description
_atom_type_scat_dispersion_real
_atom_type_scat_dispersion_imag
_atom_type_scat_source
C C 0.0033 0.0016 'International Tables Vol C Tables 4.2.6.8 and 6.1.1.4'
H H 0.0000 0.0000 'International Tables Vol C Tables 4.2.6.8 and 6.1.1.4'
N N 0.0061 0.0033 'International Tables Vol C Tables 4.2.6.8 and 6.1.1.4'
O O 0.0106 0.0060 'International Tables Vol C Tables 4.2.6.8 and 6.1.1.4'
Mn Mn 0.3368 0.7283 'International Tables Vol C Tables 4.2.6.8 and 6.1.1.4'

loop_
_geom_angle_atom_site_label_1
_geom_angle_atom_site_label_2
_geom_angle_atom_site_label_3
_geom_angle
_geom_angle_site_symmetry_1
_geom_angle_site_symmetry_3
_geom_angle_publ_flag
O1 Mn1 O2 91.36(7) . . ?
O1 Mn1 N2 178.81(7) . . ?
O2 Mn1 N2 87.67(7) . . ?
O1 Mn1 O5 92.39(6) . . ?
O2 Mn1 O5 159.56(6) . . ?
N2 Mn1 O5 88.76(6) . . ?
O1 Mn1 N1 88.79(6) . . ?
O2 Mn1 N1 108.61(7) . . ?
N2 Mn1 N1 90.86(6) . . ?
O5 Mn1 N1 91.56(6) . . ?
O1 Mn1 O6 90.02(6) . . ?
O2 Mn1 O6 100.55(6) . . ?
N2 Mn1 O6 90.84(6) . . ?
O5 Mn1 O6 59.37(6) . . ?
N1 Mn1 O6 150.84(6) . . ?
O1 Mn1 C22 90.74(7) . . ?
O2 Mn1 C22 130.00(7) . . ?
N2 Mn1 C22 90.42(7) . . ?
O5 Mn1 C22 29.90(6) . . ?
N1 Mn1 C22 121.38(7) . . ?
O6 Mn1 C22 29.49(6) . . ?
C1 O1 Mn1 123.49(12) . . ?
O1 C1 C6 123.54(18) . . ?
O1 C1 C2 117.95(18) . . ?
C6 C1 C2 118.35(18) . . ?
O3 C2 C3 125.1(2) . . ?
O3 C2 C1 114.59(18) . . ?
C3 C2 C1 120.3(2) . . ?
C2 C3 C4 120.9(2) . . ?
C2 C3 H3A 119.6 . . ?
C4 C3 H3A 119.6 . . ?
C5 C4 C3 119.9(2) . . ?
C5 C4 H4A 120.0 . . ?
C3 C4 H4A 120.0 . . ?
C4 C5 C6 120.9(2) . . ?
C4 C5 H5A 119.6 . . ?
C6 C5 H5A 119.6 . . ?
C5 C6 C1 119.54(19) . . ?
C5 C6 C7 118.09(19) . . ?
C1 C6 C7 122.16(18) . . ?
N1 C7 C6 125.98(19) . . ?
N1 C7 H7A 117.0 . . ?
C6 C7 H7A 117.0 . . ?
C7 N1 C8 118.12(17) . . ?
C7 N1 Mn1 120.31(14) . . ?
C8 N1 Mn1 121.47(13) . . ?
N1 C8 C9 114.57(16) . . ?
N1 C8 H8A 108.6 . . ?
C9 C8 H8A 108.6 . . ?
N1 C8 H8B 108.6 . . ?
C9 C8 H8B 108.6 . . ?
H8A C8 H8B 107.6 . . ?
C19 C9 C8 110.84(17) . . ?
C19 C9 C20 110.98(18) . . ?
C8 C9 C20 107.04(17) . . ?
C19 C9 C10 110.64(18) . . ?
C8 C9 C10 111.26(17) . . ?
C20 C9 C10 105.92(17) . . ?
N2 C10 C9 113.35(16) . . ?
N2 C10 H10A 108.9 . . ?
C9 C10 H10A 108.9 . . ?
N2 C10 H10B 108.9 . . ?
C9 C10 H10B 108.9 . . ?
H10A C10 H10B 107.7 . . ?
C11 N2 C10 118.96(17) . . ?
C11 N2 Mn1 122.67(14) . . ?
C10 N2 Mn1 118.37(13) . . ?
N2 C11 C12 125.77(19) . . ?
N2 C11 H11A 117.1 . . ?
C12 C11 H11A 117.1 . . ?
C13 C12 C17 120.1(2) . . ?
C13 C12 C11 119.0(2) . . ?
C17 C12 C11 120.44(19) . . ?
C14 C13 C12 120.7(2) . . ?
C14 C13 H13A 119.7 . . ?
C12 C13 H13A 119.7 . . ?
C13 C14 C15 119.5(2) . . ?
C13 C14 H14A 120.3 . . ?
C15 C14 H14A 120.3 . . ?
C16 C15 C14 121.6(2) . . ?
C16 C15 H15A 119.2 . . ?
C14 C15 H15A 119.2 . . ?
O4 C16 C15 118.1(2) . . ?
O4 C16 C17 121.1(2) . . ?
C15 C16 C17 120.7(2) . . ?
O2 C17 C12 122.51(19) . . ?
O2 C17 C16 120.02(19) . . ?
C12 C17 C16 117.41(19) . . ?
C17 O2 Mn1 123.62(13) . . ?
C2 O3 C18 117.47(19) . . ?
O3 C18 H18A 109.5 . . ?
O3 C18 H18B 109.5 . . ?
H18A C18 H18B 109.5 . . ?
O3 C18 H18C 109.5 . . ?
H18A C18 H18C 109.5 . . ?
H18B C18 H18C 109.5 . . ?
C9 C19 H19A 109.5 . . ?
C9 C19 H19B 109.5 . . ?
H19A C19 H19B 109.5 . . ?
C9 C19 H19C 109.5 . . ?
H19A C19 H19C 109.5 . . ?
H19B C19 H19C 109.5 . . ?
C9 C20 H20A 109.5 . . ?
C9 C20 H20B 109.5 . . ?
H20A C20 H20B 109.5 . . ?
C9 C20 H20C 109.5 . . ?
H20A C20 H20C 109.5 . . ?
H20B C20 H20C 109.5 . . ?
C16 O4 C21 116.97(18) . . ?
O4 C21 H21A 109.5 . . ?
O4 C21 H21B 109.5 . . ?
H21A C21 H21B 109.5 . . ?
O4 C21 H21C 109.5 . . ?
H21A C21 H21C 109.5 . . ?
H21B C21 H21C 109.5 . . ?
C22 O5 Mn1 94.03(14) . . ?
C22 O6 Mn1 86.82(13) . . ?
O6 C22 O5 119.7(2) . . ?
O6 C22 C23 121.6(2) . . ?
O5 C22 C23 118.7(2) . . ?
O6 C22 Mn1 63.69(12) . . ?
O5 C22 Mn1 56.07(11) . . ?
C23 C22 Mn1 174.29(18) . . ?
C22 C23 H23A 109.5 . . ?
C22 C23 H23B 109.5 . . ?
H23A C23 H23B 109.5 . . ?
C22 C23 H23C 109.5 . . ?
H23A C23 H23C 109.5 . . ?
H23B C23 H23C 109.5 . . ?

loop_
_geom_bond_atom_site_label_1
_geom_bond_atom_site_label_2
_geom_bond_distance
_geom_bond_site_symmetry_2
_geom_bond_publ_flag
Mn1 O1 1.8630(14) . ?
Mn1 O2 1.9251(15) . ?
Mn1 N2 1.9925(16) . ?
Mn1 O5 2.1188(16) . ?
Mn1 N1 2.1289(17) . ?
Mn1 O6 2.2870(16) . ?
Mn1 C22 2.547(2) . ?
O1 C1 1.318(2) . ?
C1 C6 1.411(3) . ?
C1 C2 1.422(3) . ?
C2 O3 1.361(3) . ?
C2 C3 1.369(3) . ?
C3 C4 1.390(3) . ?
C3 H3A 0.9300 . ?
C4 C5 1.371(3) . ?
C4 H4A 0.9300 . ?
C5 C6 1.400(3) . ?
C5 H5A 0.9300 . ?
C6 C7 1.449(3) . ?
C7 N1 1.274(3) . ?
C7 H7A 0.9300 . ?
N1 C8 1.470(2) . ?
C8 C9 1.532(3) . ?
C8 H8A 0.9700 . ?
C8 H8B 0.9700 . ?
C9 C19 1.527(3) . ?
C9 C20 1.537(3) . ?
C9 C10 1.538(3) . ?
C10 N2 1.473(3) . ?
C10 H10A 0.9700 . ?
C10 H10B 0.9700 . ?
N2 C11 1.293(3) . ?
C11 C12 1.445(3) . ?
C11 H11A 0.9300 . ?
C12 C13 1.411(3) . ?
C12 C17 1.417(3) . ?
C13 C14 1.375(4) . ?
C13 H13A 0.9300 . ?
C14 C15 1.384(4) . ?
C14 H14A 0.9300 . ?
C15 C16 1.375(3) . ?
C15 H15A 0.9300 . ?
C16 O4 1.371(3) . ?
C16 C17 1.420(3) . ?
C17 O2 1.320(3) . ?
O3 C18 1.419(3) . ?
C18 H18A 0.9600 . ?
C18 H18B 0.9600 . ?
C18 H18C 0.9600 . ?
C19 H19A 0.9600 . ?
C19 H19B 0.9600 . ?
C19 H19C 0.9600 . ?
C20 H20A 0.9600 . ?
C20 H20B 0.9600 . ?
C20 H20C 0.9600 . ?
O4 C21 1.413(3) . ?
C21 H21A 0.9600 . ?
C21 H21B 0.9600 . ?
C21 H21C 0.9600 . ?
O5 C22 1.273(3) . ?
O6 C22 1.256(3) . ?
C22 C23 1.490(3) . ?
C23 H23A 0.9600 . ?
C23 H23B 0.9600 . ?
C23 H23C 0.9600 . ?

loop_
_geom_hbond_atom_site_label_D
_geom_hbond_atom_site_label_H
_geom_hbond_atom_site_label_A
_geom_hbond_distance_DH
_geom_hbond_distance_HA
_geom_hbond_distance_DA
_geom_hbond_angle_DHA
_geom_hbond_site_symmetry_A
_geom_hbond_publ_flag
C7 H7A O5 0.93 2.56 3.201(2) 126.4 3_656 yes
C10 H10A O5 0.97 2.58 3.138(3) 116.7 . yes
C18 H18A O6 0.96 2.56 3.512(3) 171.8 2_655 yes
C21 H21B O2 0.96 2.37 2.983(3) 121.7 . yes

loop_
_geom_torsion_atom_site_label_1
_geom_torsion_atom_site_label_2
_geom_torsion_atom_site_label_3
_geom_torsion_atom_site_label_4
_geom_torsion
_geom_torsion_site_symmetry_1
_geom_torsion_site_symmetry_2
_geom_torsion_site_symmetry_3
_geom_torsion_site_symmetry_4
_geom_torsion_publ_flag
O2 Mn1 O1 C1 65.41(16) . . . . ?
O5 Mn1 O1 C1 -134.69(15) . . . . ?
N1 Mn1 O1 C1 -43.17(15) . . . . ?
O6 Mn1 O1 C1 165.97(15) . . . . ?
C22 Mn1 O1 C1 -164.55(16) . . . . ?
Mn1 O1 C1 C6 38.2(3) . . . . ?
Mn1 O1 C1 C2 -146.50(15) . . . . ?
O1 C1 C2 O3 3.3(3) . . . . ?
C6 C1 C2 O3 178.86(18) . . . . ?
O1 C1 C2 C3 -176.5(2) . . . . ?
C6 C1 C2 C3 -0.9(3) . . . . ?
O3 C2 C3 C4 -177.1(2) . . . . ?
C1 C2 C3 C4 2.6(4) . . . . ?
C2 C3 C4 C5 -1.4(4) . . . . ?
C3 C4 C5 C6 -1.5(4) . . . . ?
C4 C5 C6 C1 3.2(3) . . . . ?
C4 C5 C6 C7 178.0(2) . . . . ?
O1 C1 C6 C5 173.39(19) . . . . ?
C2 C1 C6 C5 -1.9(3) . . . . ?
O1 C1 C6 C7 -1.2(3) . . . . ?
C2 C1 C6 C7 -176.55(19) . . . . ?
C5 C6 C7 N1 170.1(2) . . . . ?
C1 C6 C7 N1 -15.2(3) . . . . ?
C6 C7 N1 C8 172.47(19) . . . . ?
C6 C7 N1 Mn1 -4.0(3) . . . . ?
C7 N1 C8 C9 136.83(19) . . . . ?
Mn1 N1 C8 C9 -46.7(2) . . . . ?
N1 C8 C9 C19 -61.6(2) . . . . ?
N1 C8 C9 C20 177.22(18) . . . . ?
N1 C8 C9 C10 61.9(2) . . . . ?
C19 C9 C10 N2 51.7(2) . . . . ?
C8 C9 C10 N2 -72.0(2) . . . . ?
C20 C9 C10 N2 172.00(18) . . . . ?
C9 C10 N2 C11 -115.9(2) . . . . ?
C9 C10 N2 Mn1 64.7(2) . . . . ?
C10 N2 C11 C12 169.89(19) . . . . ?
Mn1 N2 C11 C12 -10.8(3) . . . . ?
N2 C11 C12 C13 170.7(2) . . . . ?
N2 C11 C12 C17 -16.6(3) . . . . ?
C17 C12 C13 C14 1.0(3) . . . . ?
C11 C12 C13 C14 173.7(2) . . . . ?
C12 C13 C14 C15 -2.2(4) . . . . ?
C13 C14 C15 C16 0.9(4) . . . . ?
C14 C15 C16 O4 -173.8(2) . . . . ?
C14 C15 C16 C17 1.6(3) . . . . ?
C13 C12 C17 O2 178.6(2) . . . . ?
C11 C12 C17 O2 6.0(3) . . . . ?
C13 C12 C17 C16 1.4(3) . . . . ?
C11 C12 C17 C16 -171.17(19) . . . . ?
O4 C16 C17 O2 -4.8(3) . . . . ?
C15 C16 C17 O2 -180.0(2) . . . . ?
O4 C16 C17 C12 172.5(2) . . . . ?
C15 C16 C17 C12 -2.7(3) . . . . ?
C12 C17 O2 Mn1 31.7(3) . . . . ?
C16 C17 O2 Mn1 -151.18(15) . . . . ?
C3 C2 O3 C18 4.2(4) . . . . ?
C1 C2 O3 C18 -175.6(3) . . . . ?
C15 C16 O4 C21 -119.9(3) . . . . ?
C17 C16 O4 C21 64.7(3) . . . . ?
Mn1 O6 C22 O5 2.1(2) . . . . ?
Mn1 O6 C22 C23 -177.5(2) . . . . ?
Mn1 O5 C22 O6 -2.3(2) . . . . ?
Mn1 O5 C22 C23 177.3(2) . . . . ?
